data_4082652
loop_
_publ_author_name
'Uhl, Werner'
'Appelt, Christian'
'Backs, Jana'
'Westenberg, Hauke'
'Wollschl\"ager, Agnes'
'Tannert, Jens'

_publ_section_title
;
 Al/P-Based Frustrated Lewis Pairs: Limitations of Their Synthesis by
 Hydroalumination and Formation of Dialkylaluminum Hydride Adducts
;
_journal_issue 5
_journal_name_full Organometallics
_journal_page_first 1212
_journal_paper_doi 10.1021/om4012246
_journal_volume 33
_journal_year 2014
_chemical_formula_sum 'C30 H41 Al2 P'
_chemical_formula_weight 486.56
_chemical_name_systematic
; 
 ? 
;
_space_group_IT_number 2
_symmetry_cell_setting triclinic
_symmetry_space_group_name_Hall '-P 1'
_symmetry_space_group_name_H-M 'P -1'
_atom_sites_solution_hydrogens geom
_atom_sites_solution_primary direct
_atom_sites_solution_secondary difmap
_audit_creation_method SHELXL-97
_cell_angle_alpha 73.340(4)
_cell_angle_beta 86.441(4)
_cell_angle_gamma 75.193(4)
_cell_formula_units_Z 2
_cell_length_a 9.5503(13)
_cell_length_b 10.2243(14)
_cell_length_c 16.075(2)
_cell_measurement_reflns_used 9882
_cell_measurement_temperature 153(2)
_cell_measurement_theta_max 27.93
_cell_measurement_theta_min 2.56
_cell_volume 1453.7(3)
_computing_cell_refinement 'Bruker SAINT'
_computing_data_collection 'Bruker APEX 2'
_computing_data_reduction 'Bruker SAINT'
_computing_molecular_graphics 'Bruker SHELXTL'
_computing_publication_material 'Bruker SHELXTL'
_computing_structure_refinement 'SHELXL-97 (Sheldrick, 2008)'
_computing_structure_solution 'SHELXS-97 (Sheldrick, 2008)'
_diffrn_ambient_temperature 153(2)
_diffrn_measured_fraction_theta_full 0.970
_diffrn_measured_fraction_theta_max 0.970
_diffrn_measurement_device_type 'Photon 100 CMOS-detector'
_diffrn_measurement_method 'omega scans'
_diffrn_radiation_monochromator 'VEnture Mo multilayer optic'
_diffrn_radiation_source microsource
_diffrn_radiation_type MoK\a
_diffrn_radiation_wavelength 0.71073
_diffrn_reflns_av_R_equivalents 0.0486
_diffrn_reflns_av_sigmaI/netI 0.0554
_diffrn_reflns_limit_h_max 12
_diffrn_reflns_limit_h_min -12
_diffrn_reflns_limit_k_max 13
_diffrn_reflns_limit_k_min -13
_diffrn_reflns_limit_l_max 21
_diffrn_reflns_limit_l_min -21
_diffrn_reflns_number 17809
_diffrn_reflns_theta_full 27.97
_diffrn_reflns_theta_max 27.97
_diffrn_reflns_theta_min 2.21
_exptl_absorpt_coefficient_mu 0.170
_exptl_absorpt_correction_T_max 0.9915
_exptl_absorpt_correction_T_min 0.9538
_exptl_absorpt_correction_type empirical
_exptl_absorpt_process_details SADABS
_exptl_crystal_colour colourless
_exptl_crystal_density_diffrn 1.112
_exptl_crystal_density_method 'not measured'
_exptl_crystal_description rod
_exptl_crystal_F_000 524
_exptl_crystal_size_max 0.28
_exptl_crystal_size_mid 0.08
_exptl_crystal_size_min 0.05
_refine_diff_density_max 0.632
_refine_diff_density_min -0.598
_refine_diff_density_rms 0.079
_refine_ls_extinction_method none
_refine_ls_goodness_of_fit_ref 1.107
_refine_ls_hydrogen_treatment mixed
_refine_ls_matrix_type full
_refine_ls_number_parameters 312
_refine_ls_number_reflns 6790
_refine_ls_number_restraints 0
_refine_ls_restrained_S_all 1.107
_refine_ls_R_factor_all 0.1016
_refine_ls_R_factor_gt 0.0761
_refine_ls_shift/su_max 0.000
_refine_ls_shift/su_mean 0.000
_refine_ls_structure_factor_coef Fsqd
_refine_ls_weighting_details 'calc w=1/[\s^2^(Fo^2^)+(0.0720P)^2^+1.6886P] where P=(Fo^2^+2Fc^2^)/3'
_refine_ls_weighting_scheme calc
_refine_ls_wR_factor_gt 0.1773
_refine_ls_wR_factor_ref 0.1941
_reflns_number_gt 4937
_reflns_number_total 6790
_reflns_threshold_expression >2sigma(I)
_cod_data_source_file compound3.cif
_cod_data_source_block sad
_cod_depositor_comments
;
The following automatic conversions were performed:

'_symmetry_cell_setting' value 'Triclinic' changed to 'triclinic'
according to
/usr/data/users/saulius/crontab/automatic-downloads/current/ACS/lib/dictionaries/cif_core.dic
dictionary named 'cif_core.dic' version 2.4.2 from 2011-04-26.

Automatic conversion script
Id: cif_fix_values 2281 2013-09-26 08:29:07Z andrius 
;
_cod_original_sg_symbol_H-M 'P-1   '
_cod_database_code 4082652

loop_
_symmetry_equiv_pos_as_xyz
'x, y, z'
'-x, -y, -z'

loop_
_atom_site_label
_atom_site_type_symbol
_atom_site_fract_x
_atom_site_fract_y
_atom_site_fract_z
_atom_site_U_iso_or_equiv
_atom_site_adp_type
_atom_site_occupancy
_atom_site_symmetry_multiplicity
_atom_site_calc_flag
_atom_site_refinement_flags
C1 C 0.9724(3) 0.6971(3) 0.28998(18) 0.0306(6) Uani 1 1 d .
C11 C 1.1143(3) 0.6560(3) 0.31062(19) 0.0324(6) Uani 1 1 d .
H11 H 1.1710 0.5715 0.2985 0.039 Uiso 1 1 calc R
C12 C 1.1875(3) 0.7340(3) 0.35094(19) 0.0333(6) Uani 1 1 d .
C13 C 1.3290(3) 0.7392(3) 0.3287(2) 0.0403(7) Uani 1 1 d .
H13 H 1.3805 0.6873 0.2903 0.048 Uiso 1 1 calc R
C14 C 1.3965(4) 0.8191(4) 0.3619(2) 0.0479(8) Uani 1 1 d .
H14 H 1.4934 0.8248 0.3448 0.057 Uiso 1 1 calc R
C15 C 1.3252(4) 0.8902(3) 0.4191(2) 0.0458(8) Uani 1 1 d .
H15 H 1.3720 0.9458 0.4415 0.055 Uiso 1 1 calc R
C16 C 1.1862(4) 0.8815(3) 0.4444(2) 0.0411(7) Uani 1 1 d .
H16 H 1.1369 0.9298 0.4851 0.049 Uiso 1 1 calc R
C17 C 1.1181(3) 0.8028(3) 0.4106(2) 0.0354(6) Uani 1 1 d .
H17 H 1.0219 0.7959 0.4288 0.042 Uiso 1 1 calc R
P1 P 0.90608(8) 0.60163(7) 0.22832(5) 0.03039(19) Uani 1 1 d .
C4 C 1.0589(3) 0.4680(3) 0.20455(19) 0.0354(6) Uani 1 1 d .
C41 C 1.1069(3) 0.3321(3) 0.2624(2) 0.0380(7) Uani 1 1 d .
C411 C 1.0462(4) 0.2859(4) 0.3514(2) 0.0515(9) Uani 1 1 d .
H41A H 0.9579 0.2599 0.3468 0.062 Uiso 1 1 calc R
H41B H 1.0269 0.3619 0.3777 0.062 Uiso 1 1 calc R
H41C H 1.1150 0.2064 0.3865 0.062 Uiso 1 1 calc R
C42 C 1.2204(4) 0.2362(3) 0.2385(2) 0.0424(7) Uani 1 1 d .
H42 H 1.2491 0.1426 0.2770 0.051 Uiso 1 1 calc R
C43 C 1.2945(4) 0.2687(4) 0.1620(2) 0.0492(8) Uani 1 1 d .
C431 C 1.4216(5) 0.1608(4) 0.1405(3) 0.0683(12) Uani 1 1 d .
H43A H 1.4809 0.2080 0.0981 0.082 Uiso 1 1 calc R
H43B H 1.3866 0.0979 0.1176 0.082 Uiso 1 1 calc R
H43C H 1.4780 0.1080 0.1922 0.082 Uiso 1 1 calc R
C44 C 1.2514(4) 0.4034(4) 0.1082(2) 0.0555(9) Uani 1 1 d .
H44 H 1.3033 0.4291 0.0554 0.067 Uiso 1 1 calc R
C45 C 1.1352(4) 0.5039(3) 0.1272(2) 0.0484(8) Uani 1 1 d .
C451 C 1.0968(6) 0.6491(4) 0.0644(3) 0.0808(16) Uani 1 1 d .
H45A H 1.1722 0.6588 0.0224 0.097 Uiso 1 1 calc R
H45B H 1.0864 0.7184 0.0955 0.097 Uiso 1 1 calc R
H45C H 1.0072 0.6628 0.0353 0.097 Uiso 1 1 calc R
C5 C 0.7732(3) 0.5073(3) 0.28564(18) 0.0306(6) Uani 1 1 d .
C51 C 0.7268(3) 0.4991(3) 0.37103(19) 0.0333(6) Uani 1 1 d .
C511 C 0.7883(4) 0.5569(3) 0.4330(2) 0.0420(7) Uani 1 1 d .
H51A H 0.7595 0.6580 0.4144 0.050 Uiso 1 1 calc R
H51B H 0.8921 0.5259 0.4337 0.050 Uiso 1 1 calc R
H51C H 0.7525 0.5235 0.4903 0.050 Uiso 1 1 calc R
C52 C 0.6196(3) 0.4285(3) 0.4043(2) 0.0360(7) Uani 1 1 d .
H52 H 0.5880 0.4231 0.4628 0.043 Uiso 1 1 calc R
C53 C 0.5571(3) 0.3656(3) 0.3554(2) 0.0384(7) Uani 1 1 d .
C531 C 0.4396(4) 0.2918(4) 0.3935(2) 0.0480(8) Uani 1 1 d .
H53A H 0.3465 0.3543 0.3747 0.058 Uiso 1 1 calc R
H53B H 0.4459 0.2653 0.4557 0.058 Uiso 1 1 calc R
H53C H 0.4518 0.2090 0.3742 0.058 Uiso 1 1 calc R
C54 C 0.6049(3) 0.3728(3) 0.2724(2) 0.0387(7) Uani 1 1 d .
H54 H 0.5626 0.3293 0.2383 0.046 Uiso 1 1 calc R
C55 C 0.7125(3) 0.4410(3) 0.23554(19) 0.0350(6) Uani 1 1 d .
C551 C 0.7616(4) 0.4356(3) 0.1461(2) 0.0416(7) Uani 1 1 d .
H55A H 0.8497 0.3633 0.1498 0.050 Uiso 1 1 calc R
H55B H 0.7782 0.5250 0.1139 0.050 Uiso 1 1 calc R
H55C H 0.6883 0.4151 0.1172 0.050 Uiso 1 1 calc R
Al1 Al 0.84984(10) 0.89334(9) 0.27891(6) 0.0363(2) Uani 1 1 d .
C2 C 0.9417(5) 1.0356(4) 0.2052(3) 0.0576(10) Uani 1 1 d .
H2A H 0.8700 1.1085 0.1676 0.069 Uiso 1 1 calc R
H2B H 1.0148 0.9925 0.1708 0.069 Uiso 1 1 calc R
H2C H 0.9852 1.0755 0.2409 0.069 Uiso 1 1 calc R
C3 C 0.7324(4) 0.9507(4) 0.3735(3) 0.0481(8) Uani 1 1 d .
H3A H 0.7698 1.0184 0.3902 0.058 Uiso 1 1 calc R
H3B H 0.7365 0.8696 0.4225 0.058 Uiso 1 1 calc R
H3C H 0.6338 0.9921 0.3541 0.058 Uiso 1 1 calc R
H1 H 0.716(3) 0.877(3) 0.2102(19) 0.033(8) Uiso 1 1 d .
Al2 Al 0.73618(10) 0.80762(9) 0.12874(6) 0.0367(2) Uani 1 1 d .
C6 C 0.5511(4) 0.7691(4) 0.1139(2) 0.0449(8) Uani 1 1 d .
H6A H 0.4771 0.8558 0.1002 0.054 Uiso 1 1 calc R
H6B H 0.5273 0.7064 0.1666 0.054 Uiso 1 1 calc R
H6C H 0.5579 0.7263 0.0674 0.054 Uiso 1 1 calc R
C7 C 0.8108(4) 0.9302(4) 0.0302(2) 0.0551(9) Uani 1 1 d .
H7A H 0.8302 0.8867 -0.0163 0.066 Uiso 1 1 calc R
H7B H 0.8986 0.9456 0.0469 0.066 Uiso 1 1 calc R
H7C H 0.7404 1.0188 0.0112 0.066 Uiso 1 1 calc R

loop_
_atom_site_aniso_label
_atom_site_aniso_U_11
_atom_site_aniso_U_22
_atom_site_aniso_U_33
_atom_site_aniso_U_23
_atom_site_aniso_U_13
_atom_site_aniso_U_12
C1 0.0377(15) 0.0231(12) 0.0360(15) -0.0098(11) 0.0023(12) -0.0152(11)
C11 0.0395(16) 0.0227(13) 0.0378(15) -0.0100(11) 0.0023(12) -0.0114(11)
C12 0.0346(15) 0.0255(13) 0.0415(16) -0.0082(12) -0.0007(12) -0.0117(11)
C13 0.0345(16) 0.0367(16) 0.0515(19) -0.0120(14) 0.0032(14) -0.0131(13)
C14 0.0386(18) 0.0457(19) 0.062(2) -0.0077(16) -0.0024(16) -0.0226(15)
C15 0.051(2) 0.0317(15) 0.058(2) -0.0074(14) -0.0134(16) -0.0195(14)
C16 0.0476(19) 0.0325(15) 0.0474(18) -0.0152(13) -0.0053(14) -0.0115(14)
C17 0.0343(15) 0.0334(15) 0.0428(17) -0.0128(13) 0.0001(13) -0.0138(12)
P1 0.0403(4) 0.0211(3) 0.0333(4) -0.0080(3) 0.0004(3) -0.0134(3)
C4 0.0490(18) 0.0258(13) 0.0353(15) -0.0115(12) -0.0018(13) -0.0124(13)
C41 0.0447(17) 0.0275(14) 0.0453(17) -0.0093(13) -0.0041(14) -0.0150(13)
C411 0.051(2) 0.0348(17) 0.057(2) 0.0046(15) 0.0000(17) -0.0095(15)
C42 0.0495(19) 0.0271(14) 0.0523(19) -0.0136(14) -0.0095(15) -0.0070(13)
C43 0.055(2) 0.0443(18) 0.050(2) -0.0246(16) -0.0106(16) 0.0000(16)
C431 0.079(3) 0.057(2) 0.064(3) -0.031(2) -0.010(2) 0.011(2)
C44 0.070(3) 0.056(2) 0.0360(18) -0.0177(16) 0.0081(17) -0.0034(19)
C45 0.064(2) 0.0354(16) 0.0406(18) -0.0125(14) 0.0039(16) -0.0018(16)
C451 0.104(4) 0.051(2) 0.056(2) 0.0025(19) 0.041(2) 0.007(2)
C5 0.0389(15) 0.0212(12) 0.0343(15) -0.0071(11) -0.0007(12) -0.0127(11)
C51 0.0418(16) 0.0220(13) 0.0381(16) -0.0080(11) -0.0023(12) -0.0114(12)
C511 0.062(2) 0.0340(15) 0.0379(17) -0.0124(13) 0.0063(15) -0.0248(15)
C52 0.0382(16) 0.0267(14) 0.0420(17) -0.0075(12) 0.0037(13) -0.0093(12)
C53 0.0367(16) 0.0268(14) 0.0514(19) -0.0073(13) -0.0026(14) -0.0109(12)
C531 0.0386(18) 0.0443(18) 0.064(2) -0.0113(16) 0.0001(16) -0.0191(15)
C54 0.0448(18) 0.0294(14) 0.0473(18) -0.0114(13) -0.0084(14) -0.0158(13)
C55 0.0439(17) 0.0246(13) 0.0392(16) -0.0080(12) -0.0059(13) -0.0129(12)
C551 0.061(2) 0.0316(15) 0.0406(17) -0.0125(13) -0.0037(15) -0.0216(15)
Al1 0.0390(5) 0.0229(4) 0.0526(6) -0.0146(4) -0.0021(4) -0.0125(4)
C2 0.074(3) 0.0303(16) 0.072(3) -0.0062(16) -0.004(2) -0.0267(17)
C3 0.0397(18) 0.0416(18) 0.075(2) -0.0324(17) 0.0012(16) -0.0142(14)
Al2 0.0416(5) 0.0289(4) 0.0407(5) -0.0055(4) -0.0040(4) -0.0143(4)
C6 0.0444(19) 0.0456(18) 0.0482(19) -0.0124(15) -0.0028(15) -0.0176(15)
C7 0.052(2) 0.0438(19) 0.059(2) 0.0087(16) -0.0025(17) -0.0174(16)

loop_
_atom_type_symbol
_atom_type_description
_atom_type_scat_dispersion_real
_atom_type_scat_dispersion_imag
_atom_type_scat_source
C C 0.0033 0.0016 'International Tables Vol C Tables 4.2.6.8 and 6.1.1.4'
H H 0.0000 0.0000 'International Tables Vol C Tables 4.2.6.8 and 6.1.1.4'
Al Al 0.0645 0.0514 'International Tables Vol C Tables 4.2.6.8 and 6.1.1.4'
P P 0.1023 0.0942 'International Tables Vol C Tables 4.2.6.8 and 6.1.1.4'

loop_
_geom_angle_atom_site_label_1
_geom_angle_atom_site_label_2
_geom_angle_atom_site_label_3
_geom_angle
C11 C1 P1 117.3(2)
C11 C1 Al1 123.53(19)
P1 C1 Al1 114.53(15)
C1 C11 C12 123.5(3)
C1 C11 H11 118.3
C12 C11 H11 118.3
C13 C12 C17 118.9(3)
C13 C12 C11 119.5(3)
C17 C12 C11 121.6(3)
C12 C13 C14 120.2(3)
C12 C13 H13 119.9
C14 C13 H13 119.9
C15 C14 C13 120.3(3)
C15 C14 H14 119.9
C13 C14 H14 119.9
C14 C15 C16 120.0(3)
C14 C15 H15 120.0
C16 C15 H15 120.0
C15 C16 C17 119.7(3)
C15 C16 H16 120.1
C17 C16 H16 120.1
C12 C17 C16 120.7(3)
C12 C17 H17 119.7
C16 C17 H17 119.7
C1 P1 C4 108.70(13)
C1 P1 C5 114.21(13)
C4 P1 C5 106.37(13)
C1 P1 Al2 98.05(9)
C4 P1 Al2 130.71(10)
C5 P1 Al2 98.74(10)
C45 C4 C41 118.6(3)
C45 C4 P1 118.7(2)
C41 C4 P1 122.6(2)
C42 C41 C4 119.0(3)
C42 C41 C411 117.0(3)
C4 C41 C411 124.0(3)
C41 C411 H41A 109.5
C41 C411 H41B 109.5
H41A C411 H41B 109.5
C41 C411 H41C 109.5
H41A C411 H41C 109.5
H41B C411 H41C 109.5
C43 C42 C41 123.1(3)
C43 C42 H42 118.5
C41 C42 H42 118.5
C44 C43 C42 117.3(3)
C44 C43 C431 121.8(4)
C42 C43 C431 120.8(3)
C43 C431 H43A 109.5
C43 C431 H43B 109.5
H43A C431 H43B 109.5
C43 C431 H43C 109.5
H43A C431 H43C 109.5
H43B C431 H43C 109.5
C43 C44 C45 122.5(3)
C43 C44 H44 118.7
C45 C44 H44 118.7
C44 C45 C4 119.4(3)
C44 C45 C451 118.6(3)
C4 C45 C451 122.0(3)
C45 C451 H45A 109.5
C45 C451 H45B 109.5
H45A C451 H45B 109.5
C45 C451 H45C 109.5
H45A C451 H45C 109.5
H45B C451 H45C 109.5
C51 C5 C55 119.4(3)
C51 C5 P1 126.0(2)
C55 C5 P1 114.6(2)
C52 C51 C5 119.2(3)
C52 C51 C511 115.9(3)
C5 C51 C511 124.9(3)
C51 C511 H51A 109.5
C51 C511 H51B 109.5
H51A C511 H51B 109.5
C51 C511 H51C 109.5
H51A C511 H51C 109.5
H51B C511 H51C 109.5
C53 C52 C51 122.0(3)
C53 C52 H52 119.0
C51 C52 H52 119.0
C54 C53 C52 118.2(3)
C54 C53 C531 121.5(3)
C52 C53 C531 120.4(3)
C53 C531 H53A 109.5
C53 C531 H53B 109.5
H53A C531 H53B 109.5
C53 C531 H53C 109.5
H53A C531 H53C 109.5
H53B C531 H53C 109.5
C53 C54 C55 122.7(3)
C53 C54 H54 118.7
C55 C54 H54 118.7
C54 C55 C5 118.6(3)
C54 C55 C551 118.0(3)
C5 C55 C551 123.4(3)
C55 C551 H55A 109.5
C55 C551 H55B 109.5
H55A C551 H55B 109.5
C55 C551 H55C 109.5
H55A C551 H55C 109.5
H55B C551 H55C 109.5
C2 Al1 C3 114.86(16)
C2 Al1 C1 111.42(15)
C3 Al1 C1 123.98(14)
C2 Al1 H1 105.4(9)
C3 Al1 H1 102.8(9)
C1 Al1 H1 93.4(9)
Al1 C2 H2A 109.5
Al1 C2 H2B 109.5
H2A C2 H2B 109.5
Al1 C2 H2C 109.5
H2A C2 H2C 109.5
H2B C2 H2C 109.5
Al1 C3 H3A 109.5
Al1 C3 H3B 109.5
H3A C3 H3B 109.5
Al1 C3 H3C 109.5
H3A C3 H3C 109.5
H3B C3 H3C 109.5
C7 Al2 C6 117.65(16)
C7 Al2 P1 120.14(12)
C6 Al2 P1 112.52(11)
C7 Al2 H1 109.0(10)
C6 Al2 H1 106.1(10)
P1 Al2 H1 85.2(10)
Al2 C6 H6A 109.5
Al2 C6 H6B 109.5
H6A C6 H6B 109.5
Al2 C6 H6C 109.5
H6A C6 H6C 109.5
H6B C6 H6C 109.5
Al2 C7 H7A 109.5
Al2 C7 H7B 109.5
H7A C7 H7B 109.5
Al2 C7 H7C 109.5
H7A C7 H7C 109.5
H7B C7 H7C 109.5

loop_
_geom_bond_atom_site_label_1
_geom_bond_atom_site_label_2
_geom_bond_distance
C1 C11 1.344(4)
C1 P1 1.812(3)
C1 Al1 2.013(3)
C11 C12 1.478(4)
C11 H11 0.9600
C12 C13 1.386(4)
C12 C17 1.387(4)
C13 C14 1.389(4)
C13 H13 0.9600
C14 C15 1.375(5)
C14 H14 0.9600
C15 C16 1.381(5)
C15 H15 0.9600
C16 C17 1.388(4)
C16 H16 0.9600
C17 H17 0.9600
P1 C4 1.831(3)
P1 C5 1.833(3)
P1 Al2 2.5047(12)
C4 C45 1.405(5)
C4 C41 1.412(4)
C41 C42 1.380(4)
C41 C411 1.501(5)
C411 H41A 0.9599
C411 H41B 0.9599
C411 H41C 0.9599
C42 C43 1.380(5)
C42 H42 0.9600
C43 C44 1.373(5)
C43 C431 1.514(5)
C431 H43A 0.9599
C431 H43B 0.9599
C431 H43C 0.9599
C44 C45 1.392(5)
C44 H44 0.9600
C45 C451 1.505(5)
C451 H45A 0.9599
C451 H45B 0.9599
C451 H45C 0.9599
C5 C51 1.402(4)
C5 C55 1.420(4)
C51 C52 1.394(4)
C51 C511 1.508(4)
C511 H51A 0.9599
C511 H51B 0.9599
C511 H51C 0.9599
C52 C53 1.390(4)
C52 H52 0.9600
C53 C54 1.371(5)
C53 C531 1.511(4)
C531 H53A 0.9599
C531 H53B 0.9599
C531 H53C 0.9599
C54 C55 1.395(4)
C54 H54 0.9600
C55 C551 1.497(4)
C551 H55A 0.9599
C551 H55B 0.9599
C551 H55C 0.9599
Al1 C2 1.955(4)
Al1 C3 1.969(4)
Al1 H1 1.81(3)
C2 H2A 0.9599
C2 H2B 0.9599
C2 H2C 0.9599
C3 H3A 0.9599
C3 H3B 0.9599
C3 H3C 0.9599
Al2 C7 1.940(3)
Al2 C6 1.949(3)
Al2 H1 1.64(3)
C6 H6A 0.9599
C6 H6B 0.9599
C6 H6C 0.9599
C7 H7A 0.9599
C7 H7B 0.9599
C7 H7C 0.9599

loop_
_geom_torsion_atom_site_label_1
_geom_torsion_atom_site_label_2
_geom_torsion_atom_site_label_3
_geom_torsion_atom_site_label_4
_geom_torsion
P1 C1 C11 C12 172.2(2)
Al1 C1 C11 C12 17.7(4)
C1 C11 C12 C13 -144.6(3)
C1 C11 C12 C17 35.3(4)
C17 C12 C13 C14 -3.9(5)
C11 C12 C13 C14 176.0(3)
C12 C13 C14 C15 2.1(5)
C13 C14 C15 C16 0.4(5)
C14 C15 C16 C17 -1.1(5)
C13 C12 C17 C16 3.2(5)
C11 C12 C17 C16 -176.7(3)
C15 C16 C17 C12 -0.8(5)
C11 C1 P1 C4 -2.0(3)
Al1 C1 P1 C4 154.78(14)
C11 C1 P1 C5 116.6(2)
Al1 C1 P1 C5 -86.64(17)
C11 C1 P1 Al2 -140.0(2)
Al1 C1 P1 Al2 16.76(15)
C1 P1 C4 C45 -90.7(3)
C5 P1 C4 C45 145.9(3)
Al2 P1 C4 C45 28.4(3)
C1 P1 C4 C41 86.7(3)
C5 P1 C4 C41 -36.7(3)
Al2 P1 C4 C41 -154.2(2)
C45 C4 C41 C42 -4.4(4)
P1 C4 C41 C42 178.2(2)
C45 C4 C41 C411 172.8(3)
P1 C4 C41 C411 -4.7(4)
C4 C41 C42 C43 3.1(5)
C411 C41 C42 C43 -174.2(3)
C41 C42 C43 C44 0.1(5)
C41 C42 C43 C431 177.8(3)
C42 C43 C44 C45 -1.9(6)
C431 C43 C44 C45 -179.7(4)
C43 C44 C45 C4 0.5(6)
C43 C44 C45 C451 179.6(4)
C41 C4 C45 C44 2.7(5)
P1 C4 C45 C44 -179.8(3)
C41 C4 C45 C451 -176.4(4)
P1 C4 C45 C451 1.1(5)
C1 P1 C5 C51 -3.0(3)
C4 P1 C5 C51 116.9(3)
Al2 P1 C5 C51 -106.0(2)
C1 P1 C5 C55 175.5(2)
C4 P1 C5 C55 -64.6(2)
Al2 P1 C5 C55 72.5(2)
C55 C5 C51 C52 -1.4(4)
P1 C5 C51 C52 177.0(2)
C55 C5 C51 C511 176.1(3)
P1 C5 C51 C511 -5.4(4)
C5 C51 C52 C53 0.1(4)
C511 C51 C52 C53 -177.7(3)
C51 C52 C53 C54 0.8(4)
C51 C52 C53 C531 -179.1(3)
C52 C53 C54 C55 -0.3(5)
C531 C53 C54 C55 179.6(3)
C53 C54 C55 C5 -1.0(5)
C53 C54 C55 C551 176.8(3)
C51 C5 C55 C54 1.9(4)
P1 C5 C55 C54 -176.8(2)
C51 C5 C55 C551 -175.8(3)
P1 C5 C55 C551 5.5(4)
C11 C1 Al1 C2 49.5(3)
P1 C1 Al1 C2 -105.57(18)
C11 C1 Al1 C3 -94.5(3)
P1 C1 Al1 C3 110.42(18)
C1 P1 Al2 C7 78.00(18)
C4 P1 Al2 C7 -45.3(2)
C5 P1 Al2 C7 -165.84(18)
C1 P1 Al2 C6 -136.75(15)
C4 P1 Al2 C6 99.96(17)
C5 P1 Al2 C6 -20.60(15)
